data_7058190
loop_
_publ_author_name
'Vos\'ahlo, Petr'
'Schulz, Ji\<r\'i'
'\<Skoch, Karel'
'C\'isa\<rov\'a, Ivana'
'\<St\<epni\<cka, Petr'

_publ_section_title
;
 Synthesis and characterisation of palladium(ii) complexes with hybrid
 phosphinoferrocene ligands bearing additional O-donor substituents
;
_journal_issue 11
_journal_name_full 'New Journal of Chemistry'
_journal_page_first 4463
_journal_paper_doi 10.1039/C9NJ00298G
_journal_volume 43
_journal_year 2019
_chemical_absolute_configuration ad
_chemical_formula_moiety 'C32 H31 Fe N O P Pd, F6 P'
_chemical_formula_sum 'C32 H31 F6 Fe N O P2 Pd'
_chemical_formula_weight 783.77
_space_group_crystal_system orthorhombic
_space_group_IT_number 33
_space_group_name_Hall 'P 2c -2n'
_space_group_name_H-M_alt 'P n a 21'
_symmetry_space_group_name_Hall 'P 2c -2n'
_symmetry_space_group_name_H-M 'P n a 21'
_atom_sites_solution_hydrogens geom
_atom_sites_solution_primary direct
_atom_sites_solution_secondary difmap
_audit_creation_method SHELXL-2014/7
_audit_update_record
;
2018-11-29 deposited with the CCDC.    2019-02-19 downloaded from the CCDC.
;
_cell_angle_alpha 90
_cell_angle_beta 90
_cell_angle_gamma 90
_cell_formula_units_Z 4
_cell_length_a 15.9560(5)
_cell_length_b 13.0167(3)
_cell_length_c 15.0075(4)
_cell_measurement_reflns_used 5168
_cell_measurement_temperature 150(2)
_cell_measurement_theta_max 26.71
_cell_measurement_theta_min 2.43
_cell_volume 3116.97(15)
_computing_cell_refinement 'SAINT V8.37A (Bruker AXS Inc., 2015)'
_computing_data_collection 'Bruker Instrument Service v2016.1.0.1'
_computing_data_reduction 'SAINT V8.37A (Bruker AXS Inc., 2015)'
_computing_molecular_graphics 'PLATON (Spek, 2003)'
_computing_publication_material 'PLATON (Spek, 2003)'
_computing_structure_refinement 'SHELXL-2014/7 (Sheldrick, 2014)'
_computing_structure_solution 'XS, VERSION 2013/1'
_diffrn_ambient_temperature 150(2)
_diffrn_measured_fraction_theta_full 0.999
_diffrn_measured_fraction_theta_max 0.998
_diffrn_measurement_device_type 'Bruker APEX-II CCD'
_diffrn_measurement_method '\f and \w scans'
_diffrn_radiation_monochromator graphite
_diffrn_radiation_source 'fine-focus sealed tube'
_diffrn_radiation_type MoK\a
_diffrn_radiation_wavelength 0.71073
_diffrn_reflns_av_R_equivalents 0.0444
_diffrn_reflns_av_unetI/netI 0.0529
_diffrn_reflns_Laue_measured_fraction_full 0.999
_diffrn_reflns_Laue_measured_fraction_max 0.998
_diffrn_reflns_limit_h_max 20
_diffrn_reflns_limit_h_min -20
_diffrn_reflns_limit_k_max 12
_diffrn_reflns_limit_k_min -16
_diffrn_reflns_limit_l_max 19
_diffrn_reflns_limit_l_min -19
_diffrn_reflns_number 23439
_diffrn_reflns_point_group_measured_fraction_full 0.987
_diffrn_reflns_point_group_measured_fraction_max 0.973
_diffrn_reflns_theta_full 25.242
_diffrn_reflns_theta_max 27.508
_diffrn_reflns_theta_min 2.019
_exptl_absorpt_coefficient_mu 1.209
_exptl_absorpt_correction_T_max 0.90
_exptl_absorpt_correction_T_min 0.74
_exptl_absorpt_correction_type numerical
_exptl_absorpt_process_details 'SADABS-2014/5 - Bruker AXS'
_exptl_crystal_colour red
_exptl_crystal_density_diffrn 1.670
_exptl_crystal_description prism
_exptl_crystal_F_000 1576
_exptl_crystal_size_max 0.44
_exptl_crystal_size_mid 0.15
_exptl_crystal_size_min 0.09
_refine_diff_density_max 1.026
_refine_diff_density_min -0.538
_refine_diff_density_rms 0.088
_refine_ls_abs_structure_details
;
 Flack x determined using 2302 quotients [(I+)-(I-)]/[(I+)+(I-)]
 (Parsons, Flack and Wagner, Acta Cryst. B69 (2013) 249-259).
;
_refine_ls_abs_structure_Flack -0.036(13)
_refine_ls_extinction_method none
_refine_ls_goodness_of_fit_ref 1.025
_refine_ls_hydrogen_treatment constr
_refine_ls_matrix_type full
_refine_ls_number_parameters 412
_refine_ls_number_reflns 6976
_refine_ls_number_restraints 19
_refine_ls_restrained_S_all 1.084
_refine_ls_R_factor_all 0.0521
_refine_ls_R_factor_gt 0.0362
_refine_ls_shift/su_max 0.001
_refine_ls_shift/su_mean 0.000
_refine_ls_structure_factor_coef Fsqd
_refine_ls_weighting_details 'w=1/[\s^2^(Fo^2^)+(0.0323P)^2^+1.6845P] where P=(Fo^2^+2Fc^2^)/3'
_refine_ls_weighting_scheme calc
_refine_ls_wR_factor_gt 0.0734
_refine_ls_wR_factor_ref 0.0795
_reflns_Friedel_coverage 0.879
_reflns_Friedel_fraction_full 0.974
_reflns_Friedel_fraction_max 0.947
_reflns_number_gt 5719
_reflns_number_total 6976
_reflns_threshold_expression 'I > 2\s(I)'
_cod_data_source_file c9nj00298g3.cif
_cod_data_source_block pv125
_cod_depositor_comments 'Adding full bibliography for 7058185--7058194.cif.'
_cod_database_code 7058190
_shelx_shelxl_version_number 2014/7
_shelx_space_group_comment
;
The symmetry employed for this shelxl refinement is uniquely defined
by the following loop, which should always be used as a source of
symmetry information in preference to the above space-group names.
They are only intended as comments.
;
_shelx_estimated_absorpt_t_min 0.618
_shelx_estimated_absorpt_t_max 0.899

loop_
_space_group_symop_operation_xyz
'x, y, z'
'-x, -y, z+1/2'
'x+1/2, -y+1/2, z'
'-x+1/2, y+1/2, z+1/2'

loop_
_atom_site_label
_atom_site_type_symbol
_atom_site_fract_x
_atom_site_fract_y
_atom_site_fract_z
_atom_site_U_iso_or_equiv
_atom_site_adp_type
_atom_site_occupancy
_atom_site_site_symmetry_order
_atom_site_calc_flag
_atom_site_refinement_flags_posn
_atom_site_refinement_flags_adp
_atom_site_refinement_flags_occupancy
Pd Pd 0.84861(2) 0.88556(3) 0.73960(2) 0.01364(10) Uani 1 1 d . . .
Fe Fe 0.65304(6) 0.88123(6) 0.56352(5) 0.0179(2) Uani 1 1 d . . .
P P 0.75276(8) 0.75757(9) 0.73497(14) 0.0150(3) Uani 1 1 d . . .
O O 0.8692(3) 0.8974(4) 0.5982(3) 0.0229(11) Uani 1 1 d . . .
N N 0.9274(3) 1.0148(3) 0.7578(3) 0.0166(12) Uani 1 1 d . . .
C1 C 0.7467(4) 0.9802(4) 0.5411(4) 0.0210(13) Uani 1 1 d . . .
C2 C 0.6892(4) 0.9832(5) 0.4672(4) 0.0288(16) Uani 1 1 d . . .
H2 H 0.7019 0.9677 0.4068 0.035 Uiso 1 1 calc R U .
C3 C 0.6100(4) 1.0136(5) 0.5014(5) 0.0290(16) Uani 1 1 d . . .
H3 H 0.5600 1.0216 0.4677 0.035 Uiso 1 1 calc R U .
C4 C 0.6180(4) 1.0299(5) 0.5944(5) 0.0270(15) Uani 1 1 d . . .
H4 H 0.5744 1.0509 0.6333 0.032 Uiso 1 1 calc R U .
C5 C 0.7020(4) 1.0097(4) 0.6196(4) 0.0210(14) Uani 1 1 d . . .
H5 H 0.7246 1.0149 0.6781 0.025 Uiso 1 1 calc R U .
C6 C 0.6799(5) 0.7572(5) 0.6429(4) 0.0188(15) Uani 1 1 d . . .
C7 C 0.6999(5) 0.7360(4) 0.5509(4) 0.0259(15) Uani 1 1 d . . .
H7 H 0.7536 0.7181 0.5285 0.031 Uiso 1 1 calc R U .
C8 C 0.6267(5) 0.7463(5) 0.5001(5) 0.0313(17) Uani 1 1 d . . .
H8 H 0.6228 0.7365 0.4375 0.038 Uiso 1 1 calc R U .
C9 C 0.5596(5) 0.7737(5) 0.5572(5) 0.0316(17) Uani 1 1 d . . .
H9 H 0.5031 0.7852 0.5398 0.038 Uiso 1 1 calc R U .
C10 C 0.5924(4) 0.7809(5) 0.6459(5) 0.0269(15) Uani 1 1 d . . .
H10 H 0.5614 0.7983 0.6977 0.032 Uiso 1 1 calc R U .
C11 C 0.8250(4) 0.9265(5) 0.5357(4) 0.0237(14) Uani 1 1 d . . .
H11 H 0.8451 0.9118 0.4775 0.028 Uiso 1 1 calc R U .
C12 C 0.7996(3) 0.6301(4) 0.7297(5) 0.0174(12) Uani 1 1 d . . .
C13 C 0.7542(4) 0.5442(5) 0.7011(4) 0.0264(15) Uani 1 1 d . . .
H13 H 0.6974 0.5510 0.6832 0.032 Uiso 1 1 calc R U .
C14 C 0.7934(5) 0.4486(5) 0.6992(5) 0.0371(18) Uani 1 1 d . . .
H14 H 0.7632 0.3900 0.6794 0.045 Uiso 1 1 calc R U .
C15 C 0.8758(4) 0.4383(5) 0.7257(5) 0.0304(17) Uani 1 1 d . . .
H15 H 0.9015 0.3725 0.7248 0.036 Uiso 1 1 calc R U .
C16 C 0.9214(4) 0.5228(4) 0.7538(4) 0.0276(16) Uani 1 1 d . . .
H16 H 0.9782 0.5153 0.7716 0.033 Uiso 1 1 calc R U .
C17 C 0.8834(4) 0.6182(4) 0.7555(4) 0.0222(15) Uani 1 1 d . . .
H17 H 0.9145 0.6765 0.7745 0.027 Uiso 1 1 calc R U .
C18 C 0.6819(4) 0.7623(5) 0.8298(5) 0.0181(14) Uani 1 1 d . . .
C19 C 0.6533(4) 0.6751(5) 0.8742(4) 0.0236(14) Uani 1 1 d . . .
H19 H 0.6707 0.6087 0.8556 0.028 Uiso 1 1 calc R U .
C20 C 0.5991(5) 0.6865(6) 0.9459(5) 0.0338(18) Uani 1 1 d . . .
H20 H 0.5786 0.6267 0.9750 0.041 Uiso 1 1 calc R U .
C21 C 0.5744(5) 0.7808(6) 0.9761(5) 0.0360(18) Uani 1 1 d . . .
H21 H 0.5381 0.7867 1.0260 0.043 Uiso 1 1 calc R U .
C22 C 0.6030(5) 0.8673(6) 0.9327(5) 0.0338(17) Uani 1 1 d . . .
H22 H 0.5860 0.9334 0.9527 0.041 Uiso 1 1 calc R U .
C23 C 0.6568(4) 0.8591(5) 0.8596(5) 0.0260(15) Uani 1 1 d . . .
H23 H 0.6762 0.9192 0.8302 0.031 Uiso 1 1 calc R U .
C24 C 0.8606(4) 0.8744(5) 0.8718(4) 0.0164(14) Uani 1 1 d . . .
C25 C 0.8918(4) 0.9660(4) 0.9101(4) 0.0164(12) Uani 1 1 d . . .
C26 C 0.9067(4) 0.9730(5) 1.0003(4) 0.0210(14) Uani 1 1 d . . .
H26 H 0.9284 1.0348 1.0247 0.025 Uiso 1 1 calc R U .
C27 C 0.8901(4) 0.8893(5) 1.0558(4) 0.0211(13) Uani 1 1 d . . .
H27 H 0.8982 0.8951 1.1183 0.025 Uiso 1 1 calc R U .
C28 C 0.8620(4) 0.7988(5) 1.0199(4) 0.0196(13) Uani 1 1 d . . .
H28 H 0.8518 0.7413 1.0574 0.024 Uiso 1 1 calc R U .
C29 C 0.8483(4) 0.7909(4) 0.9280(4) 0.0169(12) Uani 1 1 d . . .
H29 H 0.8303 0.7273 0.9036 0.020 Uiso 1 1 calc R U .
C30 C 0.9068(4) 1.0546(4) 0.8485(4) 0.0189(13) Uani 1 1 d . . .
H30A H 0.8562 1.0983 0.8456 0.023 Uiso 1 1 calc R U .
H30B H 0.9538 1.0970 0.8711 0.023 Uiso 1 1 calc R U .
C31 C 1.0156(3) 0.9783(4) 0.7559(4) 0.0220(15) Uani 1 1 d . . .
H31A H 1.0275 0.9471 0.6979 0.033 Uiso 1 1 calc R U .
H31B H 1.0240 0.9272 0.8030 0.033 Uiso 1 1 calc R U .
H31C H 1.0534 1.0365 0.7657 0.033 Uiso 1 1 calc R U .
C32 C 0.9178(4) 1.0987(4) 0.6921(4) 0.0252(15) Uani 1 1 d . . .
H32A H 0.9569 1.1544 0.7064 0.038 Uiso 1 1 calc R U .
H32B H 0.8603 1.1249 0.6941 0.038 Uiso 1 1 calc R U .
H32C H 0.9299 1.0725 0.6323 0.038 Uiso 1 1 calc R U .
P1 P 0.62522(14) 1.20620(13) 0.82876(14) 0.0343(5) Uani 1 1 d . . .
F1 F 0.6146(4) 1.2335(4) 0.7302(5) 0.1015(19) Uani 1 1 d . U .
F2A F 0.5244(5) 1.2173(7) 0.8391(6) 0.093(3) Uani 0.758(5) 1 d . . P
F2B F 0.5723(18) 1.292(3) 0.872(2) 0.093(3) Uani 0.242(5) 1 d . . P
F3A F 0.6337(6) 1.3265(5) 0.8406(6) 0.084(3) Uani 0.758(5) 1 d . . P
F3B F 0.7152(19) 1.2701(16) 0.8585(16) 0.084(3) Uani 0.242(5) 1 d . . P
F4A F 0.7170(6) 1.1952(8) 0.8164(7) 0.104(3) Uani 0.758(5) 1 d . U P
F4B F 0.7015(19) 1.118(2) 0.816(2) 0.104(3) Uani 0.242(5) 1 d . U P
F5A F 0.6118(6) 1.0871(4) 0.8074(5) 0.065(2) Uani 0.758(5) 1 d . . P
F5B F 0.5666(18) 1.1284(14) 0.8116(16) 0.065(2) Uani 0.242(5) 1 d . . P
F6 F 0.6291(4) 1.1791(5) 0.9322(4) 0.0828(19) Uani 1 1 d . . .

loop_
_atom_site_aniso_label
_atom_site_aniso_U_11
_atom_site_aniso_U_22
_atom_site_aniso_U_33
_atom_site_aniso_U_23
_atom_site_aniso_U_13
_atom_site_aniso_U_12
Pd 0.0140(2) 0.01469(19) 0.01225(19) 0.0003(3) -0.0003(3) -0.00186(16)
Fe 0.0215(6) 0.0168(5) 0.0154(5) -0.0015(4) -0.0044(4) 0.0011(4)
P 0.0145(7) 0.0148(6) 0.0157(6) -0.0003(8) -0.0017(8) -0.0010(5)
O 0.021(3) 0.033(3) 0.015(2) -0.003(2) 0.0013(19) -0.002(2)
N 0.016(3) 0.016(2) 0.018(3) 0.0025(19) 0.000(2) -0.0029(19)
C1 0.025(4) 0.018(3) 0.020(3) 0.003(2) -0.002(3) -0.004(3)
C2 0.037(4) 0.030(4) 0.019(3) 0.009(3) -0.006(3) -0.003(3)
C3 0.028(4) 0.028(4) 0.031(4) 0.006(3) -0.009(3) 0.001(3)
C4 0.030(4) 0.016(3) 0.034(4) 0.003(3) 0.001(3) 0.005(3)
C5 0.027(4) 0.012(3) 0.024(3) 0.000(2) -0.001(3) 0.001(3)
C6 0.017(4) 0.019(3) 0.021(4) 0.000(3) -0.004(3) 0.001(3)
C7 0.038(4) 0.016(3) 0.023(3) -0.006(3) -0.003(3) 0.002(3)
C8 0.046(5) 0.020(3) 0.028(4) -0.007(3) -0.018(3) -0.004(3)
C9 0.024(4) 0.028(4) 0.043(5) 0.004(3) -0.019(3) -0.004(3)
C10 0.023(4) 0.026(3) 0.032(4) 0.004(3) -0.007(3) -0.006(3)
C11 0.027(4) 0.029(3) 0.016(3) 0.003(3) 0.004(3) -0.006(3)
C12 0.016(3) 0.018(3) 0.018(3) 0.001(3) -0.001(3) 0.002(2)
C13 0.021(4) 0.024(3) 0.034(4) 0.000(3) -0.010(3) 0.000(3)
C14 0.040(5) 0.022(3) 0.049(5) -0.010(3) -0.005(4) 0.005(3)
C15 0.033(4) 0.028(3) 0.031(5) -0.005(3) -0.003(3) 0.016(3)
C16 0.022(3) 0.033(3) 0.027(5) -0.003(3) -0.005(3) 0.009(3)
C17 0.019(3) 0.025(3) 0.023(4) -0.002(3) -0.001(2) -0.001(3)
C18 0.013(4) 0.024(3) 0.018(3) 0.001(3) -0.002(3) -0.004(3)
C19 0.024(4) 0.027(3) 0.021(3) -0.001(3) -0.003(3) -0.002(3)
C20 0.029(4) 0.050(5) 0.023(4) 0.008(3) 0.005(3) -0.012(4)
C21 0.019(4) 0.060(5) 0.029(4) -0.001(4) 0.009(3) -0.005(4)
C22 0.021(4) 0.048(4) 0.033(4) -0.007(3) 0.015(3) 0.004(3)
C23 0.023(4) 0.027(3) 0.028(4) 0.002(3) 0.004(3) 0.002(3)
C24 0.009(3) 0.024(3) 0.016(3) -0.002(2) 0.001(2) 0.003(2)
C25 0.015(3) 0.016(3) 0.018(3) -0.004(2) 0.004(2) 0.000(2)
C26 0.019(3) 0.022(3) 0.023(3) -0.006(3) 0.000(3) -0.001(3)
C27 0.019(3) 0.028(3) 0.016(3) -0.002(3) -0.001(3) 0.006(3)
C28 0.018(3) 0.021(3) 0.020(3) 0.001(3) 0.000(3) 0.000(3)
C29 0.015(3) 0.018(3) 0.018(3) 0.003(2) 0.000(3) 0.001(2)
C30 0.024(4) 0.017(3) 0.016(3) -0.002(2) -0.002(3) -0.005(2)
C31 0.015(3) 0.026(3) 0.024(4) 0.005(3) 0.001(2) 0.000(2)
C32 0.027(4) 0.022(3) 0.026(4) 0.006(3) -0.006(3) -0.004(3)
P1 0.0499(14) 0.0231(9) 0.0298(10) -0.0054(8) -0.0060(9) 0.0071(9)
F1 0.182(5) 0.074(3) 0.048(3) 0.011(3) -0.005(4) 0.004(3)
F2A 0.044(5) 0.131(7) 0.106(7) 0.004(6) -0.002(5) 0.034(5)
F2B 0.044(5) 0.131(7) 0.106(7) 0.004(6) -0.002(5) 0.034(5)
F3A 0.145(9) 0.033(4) 0.074(5) -0.021(4) -0.018(6) -0.006(4)
F3B 0.145(9) 0.033(4) 0.074(5) -0.021(4) -0.018(6) -0.006(4)
F4A 0.072(4) 0.105(5) 0.136(5) 0.015(4) 0.014(4) 0.003(4)
F4B 0.072(4) 0.105(5) 0.136(5) 0.015(4) 0.014(4) 0.003(4)
F5A 0.116(7) 0.017(3) 0.062(4) -0.009(3) 0.001(4) 0.008(3)
F5B 0.116(7) 0.017(3) 0.062(4) -0.009(3) 0.001(4) 0.008(3)
F6 0.098(5) 0.116(5) 0.034(3) -0.002(3) -0.018(3) -0.007(4)

loop_
_atom_type_symbol
_atom_type_description
_atom_type_scat_dispersion_real
_atom_type_scat_dispersion_imag
_atom_type_scat_source
C C 0.0033 0.0016 'International Tables Vol C Tables 4.2.6.8 and 6.1.1.4'
H H 0.0000 0.0000 'International Tables Vol C Tables 4.2.6.8 and 6.1.1.4'
N N 0.0061 0.0033 'International Tables Vol C Tables 4.2.6.8 and 6.1.1.4'
O O 0.0106 0.0060 'International Tables Vol C Tables 4.2.6.8 and 6.1.1.4'
F F 0.0171 0.0103 'International Tables Vol C Tables 4.2.6.8 and 6.1.1.4'
P P 0.1023 0.0942 'International Tables Vol C Tables 4.2.6.8 and 6.1.1.4'
Fe Fe 0.3463 0.8444 'International Tables Vol C Tables 4.2.6.8 and 6.1.1.4'
Pd Pd -0.9988 1.0072 'International Tables Vol C Tables 4.2.6.8 and 6.1.1.4'

loop_
_geom_angle_atom_site_label_1
_geom_angle_atom_site_label_2
_geom_angle_atom_site_label_3
_geom_angle
C24 Pd N 82.7(2)
C24 Pd O 165.74(19)
N Pd O 88.87(18)
C24 Pd P 92.40(19)
N Pd P 171.93(14)
O Pd P 97.19(14)
C1 Fe C5 41.6(2)
C1 Fe C8 129.0(3)
C5 Fe C8 169.1(3)
C1 Fe C7 107.9(3)
C5 Fe C7 131.4(3)
C8 Fe C7 40.1(3)
C1 Fe C10 150.1(3)
C5 Fe C10 117.3(3)
C8 Fe C10 68.5(3)
C7 Fe C10 68.7(3)
C1 Fe C2 41.7(2)
C5 Fe C2 69.5(3)
C8 Fe C2 106.7(3)
C7 Fe C2 115.6(3)
C10 Fe C2 167.6(3)
C1 Fe C9 167.4(3)
C5 Fe C9 149.7(3)
C8 Fe C9 40.6(3)
C7 Fe C9 68.2(3)
C10 Fe C9 41.0(3)
C2 Fe C9 128.0(3)
C1 Fe C6 116.6(3)
C5 Fe C6 109.1(3)
C8 Fe C6 68.7(3)
C7 Fe C6 41.3(2)
C10 Fe C6 40.9(3)
C2 Fe C6 149.5(3)
C9 Fe C6 69.0(3)
C1 Fe C4 68.7(3)
C5 Fe C4 40.5(3)
C8 Fe C4 148.7(3)
C7 Fe C4 170.7(3)
C10 Fe C4 109.6(3)
C2 Fe C4 68.1(3)
C9 Fe C4 117.0(3)
C6 Fe C4 131.6(3)
C1 Fe C3 68.8(3)
C5 Fe C3 68.3(3)
C8 Fe C3 115.9(3)
C7 Fe C3 148.0(3)
C10 Fe C3 130.2(3)
C2 Fe C3 40.3(3)
C9 Fe C3 107.8(3)
C6 Fe C3 169.4(3)
C4 Fe C3 40.0(3)
C6 P C18 101.5(2)
C6 P C12 103.2(3)
C18 P C12 108.7(3)
C6 P Pd 117.4(2)
C18 P Pd 111.8(2)
C12 P Pd 113.23(18)
C11 O Pd 133.2(5)
C32 N C31 108.8(5)
C32 N C30 109.2(4)
C31 N C30 109.7(5)
C32 N Pd 116.0(4)
C31 N Pd 107.8(3)
C30 N Pd 105.2(3)
C5 C1 C11 127.7(6)
C5 C1 C2 108.0(6)
C11 C1 C2 121.7(6)
C5 C1 Fe 70.3(3)
C11 C1 Fe 110.3(4)
C2 C1 Fe 70.8(4)
C3 C2 C1 107.3(6)
C3 C2 Fe 71.0(4)
C1 C2 Fe 67.5(3)
C3 C2 H2 126.4
C1 C2 H2 126.4
Fe C2 H2 126.6
C4 C3 C2 108.4(6)
C4 C3 Fe 69.6(4)
C2 C3 Fe 68.7(4)
C4 C3 H3 125.8
C2 C3 H3 125.8
Fe C3 H3 127.5
C3 C4 C5 108.8(6)
C3 C4 Fe 70.3(4)
C5 C4 Fe 68.4(3)
C3 C4 H4 125.6
C5 C4 H4 125.6
Fe C4 H4 127.3
C4 C5 C1 107.5(6)
C4 C5 Fe 71.2(4)
C1 C5 Fe 68.2(3)
C4 C5 H5 126.3
C1 C5 H5 126.3
Fe C5 H5 126.0
C10 C6 C7 106.6(6)
C10 C6 P 127.1(5)
C7 C6 P 126.2(5)
C10 C6 Fe 69.2(4)
C7 C6 Fe 69.0(4)
P C6 Fe 125.2(3)
C8 C7 C6 108.6(6)
C8 C7 Fe 69.9(4)
C6 C7 Fe 69.7(4)
C8 C7 H7 125.7
C6 C7 H7 125.7
Fe C7 H7 126.2
C7 C8 C9 109.0(6)
C7 C8 Fe 69.9(3)
C9 C8 Fe 70.0(4)
C7 C8 H8 125.5
C9 C8 H8 125.5
Fe C8 H8 126.2
C8 C9 C10 107.5(6)
C8 C9 Fe 69.5(4)
C10 C9 Fe 69.3(4)
C8 C9 H9 126.2
C10 C9 H9 126.2
Fe C9 H9 126.6
C6 C10 C9 108.3(6)
C6 C10 Fe 69.9(4)
C9 C10 Fe 69.7(4)
C6 C10 H10 125.9
C9 C10 H10 125.9
Fe C10 H10 126.1
O C11 C1 127.3(6)
O C11 H11 116.4
C1 C11 H11 116.4
C17 C12 C13 119.4(5)
C17 C12 P 118.7(4)
C13 C12 P 121.9(4)
C14 C13 C12 119.1(6)
C14 C13 H13 120.4
C12 C13 H13 120.4
C15 C14 C13 120.6(6)
C15 C14 H14 119.7
C13 C14 H14 119.7
C14 C15 C16 120.8(6)
C14 C15 H15 119.6
C16 C15 H15 119.6
C17 C16 C15 119.2(6)
C17 C16 H16 120.4
C15 C16 H16 120.4
C16 C17 C12 120.9(5)
C16 C17 H17 119.6
C12 C17 H17 119.6
C19 C18 C23 119.2(6)
C19 C18 P 123.4(5)
C23 C18 P 117.4(5)
C20 C19 C18 119.2(7)
C20 C19 H19 120.4
C18 C19 H19 120.4
C21 C20 C19 122.1(7)
C21 C20 H20 118.9
C19 C20 H20 118.9
C20 C21 C22 118.8(7)
C20 C21 H21 120.6
C22 C21 H21 120.6
C21 C22 C23 120.8(7)
C21 C22 H22 119.6
C23 C22 H22 119.6
C18 C23 C22 119.8(6)
C18 C23 H23 120.1
C22 C23 H23 120.1
C29 C24 C25 117.5(6)
C29 C24 Pd 130.2(5)
C25 C24 Pd 112.1(4)
C26 C25 C24 121.1(6)
C26 C25 C30 121.8(5)
C24 C25 C30 117.1(5)
C25 C26 C27 120.1(6)
C25 C26 H26 119.9
C27 C26 H26 119.9
C28 C27 C26 119.8(6)
C28 C27 H27 120.1
C26 C27 H27 120.1
C27 C28 C29 120.1(6)
C27 C28 H28 120.0
C29 C28 H28 120.0
C24 C29 C28 121.2(6)
C24 C29 H29 119.4
C28 C29 H29 119.4
N C30 C25 109.3(4)
N C30 H30A 109.8
C25 C30 H30A 109.8
N C30 H30B 109.8
C25 C30 H30B 109.8
H30A C30 H30B 108.3
N C31 H31A 109.5
N C31 H31B 109.5
H31A C31 H31B 109.5
N C31 H31C 109.5
H31A C31 H31C 109.5
H31B C31 H31C 109.5
N C32 H32A 109.5
N C32 H32B 109.5
H32A C32 H32B 109.5
N C32 H32C 109.5
H32A C32 H32C 109.5
H32B C32 H32C 109.5
F5B P1 F4A 124.5(11)
F5B P1 F1 85.2(10)
F4A P1 F1 90.6(5)
F5B P1 F2B 103.6(17)
F4A P1 F2B 131.4(14)
F1 P1 F2B 100.2(12)
F5B P1 F3A 142.4(11)
F4A P1 F3A 91.4(6)
F1 P1 F3A 83.6(4)
F2B P1 F3A 44.1(12)
F5B P1 F6 92.6(10)
F4A P1 F6 93.6(5)
F1 P1 F6 175.8(4)
F2B P1 F6 76.9(12)
F3A P1 F6 96.1(4)
F5B P1 F5A 34.2(10)
F4A P1 F5A 90.8(5)
F1 P1 F5A 90.9(3)
F2B P1 F5A 135.6(14)
F3A P1 F5A 174.1(4)
F6 P1 F5A 89.2(4)
F5B P1 F2A 54.6(10)
F4A P1 F2A 178.3(6)
F1 P1 F2A 87.8(4)
F2B P1 F2A 49.7(12)
F3A P1 F2A 89.2(5)
F6 P1 F2A 88.0(4)
F5A P1 F2A 88.5(5)
F5B P1 F4B 88.3(15)
F4A P1 F4B 37.4(10)
F1 P1 F4B 97.5(12)
F2B P1 F4B 159.4(17)
F3A P1 F4B 128.7(12)
F6 P1 F4B 85.9(12)
F5A P1 F4B 54.1(11)
F2A P1 F4B 142.1(12)
F5B P1 F3B 162.7(13)
F4A P1 F3B 41.8(9)
F1 P1 F3B 103.4(9)
F2B P1 F3B 89.8(15)
F3A P1 F3B 54.5(8)
F6 P1 F3B 79.7(9)
F5A P1 F3B 129.3(9)
F2A P1 F3B 139.5(9)
F4B P1 F3B 75.8(14)
F2B F2A F5B 116.0(17)
F2B F2A P1 62.2(12)
F5B F2A P1 54.7(11)
F3A F2B F2A 127(3)
F3A F2B P1 69.6(14)
F2A F2B P1 68.1(16)
F2B F3A F3B 117.4(19)
F2B F3A P1 66.3(16)
F3B F3A P1 67.3(9)
F4A F3B F3A 109(2)
F4A F3B P1 58.2(12)
F3A F3B P1 58.2(10)
F4B F4A F3B 144(3)
F4B F4A P1 81.8(19)
F3B F4A P1 80.0(16)
F4A F4B F5A 120(3)
F4A F4B P1 60.8(16)
F5A F4B P1 60.1(11)
F5B F5A F4B 127(2)
F5B F5A P1 60.9(16)
F4B F5A P1 65.8(12)
F5A F5B F2A 154(3)
F5A F5B P1 85(2)
F2A F5B P1 70.7(10)

loop_
_geom_bond_atom_site_label_1
_geom_bond_atom_site_label_2
_geom_bond_distance
Pd C24 1.998(6)
Pd N 2.118(4)
Pd O 2.153(5)
Pd P 2.2626(13)
Fe C1 2.002(6)
Fe C5 2.029(6)
Fe C8 2.041(6)
Fe C7 2.041(6)
Fe C10 2.042(7)
Fe C2 2.045(6)
Fe C9 2.048(7)
Fe C6 2.051(6)
Fe C4 2.066(6)
Fe C3 2.076(6)
P C6 1.806(7)
P C18 1.819(7)
P C12 1.822(5)
O C11 1.232(8)
N C32 1.480(7)
N C31 1.484(7)
N C30 1.493(7)
C1 C5 1.430(8)
C1 C11 1.433(9)
C1 C2 1.440(8)
C2 C3 1.421(10)
C2 H2 0.9500
C3 C4 1.417(9)
C3 H3 0.9500
C4 C5 1.417(9)
C4 H4 0.9500
C5 H5 0.9500
C6 C10 1.430(10)
C6 C7 1.443(9)
C7 C8 1.400(9)
C7 H7 0.9500
C8 C9 1.417(10)
C8 H8 0.9500
C9 C10 1.434(9)
C9 H9 0.9500
C10 H10 0.9500
C11 H11 0.9500
C12 C17 1.400(8)
C12 C13 1.400(8)
C13 C14 1.393(9)
C13 H13 0.9500
C14 C15 1.379(9)
C14 H14 0.9500
C15 C16 1.384(9)
C15 H15 0.9500
C16 C17 1.382(8)
C16 H16 0.9500
C17 H17 0.9500
C18 C19 1.393(9)
C18 C23 1.395(9)
C19 C20 1.389(9)
C19 H19 0.9500
C20 C21 1.367(10)
C20 H20 0.9500
C21 C22 1.379(10)
C21 H21 0.9500
C22 C23 1.396(9)
C22 H22 0.9500
C23 H23 0.9500
C24 C29 1.389(8)
C24 C25 1.413(8)
C25 C26 1.377(8)
C25 C30 1.498(8)
C26 C27 1.397(9)
C26 H26 0.9500
C27 C28 1.371(8)
C27 H27 0.9500
C28 C29 1.400(8)
C28 H28 0.9500
C29 H29 0.9500
C30 H30A 0.9900
C30 H30B 0.9900
C31 H31A 0.9800
C31 H31B 0.9800
C31 H31C 0.9800
C32 H32A 0.9800
C32 H32B 0.9800
C32 H32C 0.9800
P1 F5B 1.40(2)
P1 F4A 1.483(9)
P1 F1 1.530(7)
P1 F2B 1.55(3)
P1 F3A 1.582(6)
P1 F6 1.593(6)
P1 F5A 1.598(6)
P1 F2A 1.623(8)
P1 F4B 1.68(3)
P1 F3B 1.72(3)
F2A F2B 1.33(3)
F2A F5B 1.40(2)
F2B F3A 1.18(3)
F3A F3B 1.52(3)
F3B F4A 1.16(2)
F4A F4B 1.03(3)
F4B F5A 1.49(3)
F5A F5B 0.90(2)
